data_4319068
loop_
_publ_author_name
'Roger D. Willett'
'Karen R. Maxcy'
'Brendan Twamley'

_publ_section_title
;
 Polytypism in Columnar Group 14 Halide Salts: Structures of
 (Et2NH2)3Pb3X9.nH2O (X = Cl, Br) and (\b-alaninium)2SnI4
;
_journal_name_full 'Inorganic Chemistry'
_journal_page_first 7024
_journal_page_last 7030
_journal_paper_doi 10.1021/ic020455k
_journal_volume 41
_journal_year 2002
_chemical_formula_sum 'C12 H36 I9 N3 O0 Pb3'
_chemical_formula_weight 1986.11
_chemical_name_common (diethylammonium)lead(II)iodide
_chemical_name_systematic
;
  ?
;
_space_group_IT_number 14
_symmetry_cell_setting monoclinic
_symmetry_space_group_name_Hall '-P 2ybc'
_symmetry_space_group_name_H-M 'P 1 21/c 1'
_atom_sites_solution_hydrogens geom
_atom_sites_solution_primary direct
_atom_sites_solution_secondary difmap
_audit_creation_method SHELXL-97
_cell_angle_alpha 90.00
_cell_angle_beta 110.917(12)
_cell_angle_gamma 90.00
_cell_formula_units_Z 4
_cell_length_a 11.281(7)
_cell_length_b 24.917(15)
_cell_length_c 14.371(8)
_cell_measurement_temperature 183(2)
_cell_volume 3773(4)
_computing_structure_refinement 'SHELXL-97 (Sheldrick, 1997)'
_computing_structure_solution 'SHELXS-97 (Sheldrick, 1990)'
_diffrn_ambient_temperature 183(2)
_diffrn_measured_fraction_theta_full 0.999
_diffrn_measured_fraction_theta_max 0.999
_diffrn_radiation_monochromator graphite
_diffrn_radiation_source 'fine-focus sealed tube'
_diffrn_radiation_type MoK\a
_diffrn_radiation_wavelength 0.71073
_diffrn_reflns_av_R_equivalents 0.0718
_diffrn_reflns_av_sigmaI/netI 0.0508
_diffrn_reflns_limit_h_max 13
_diffrn_reflns_limit_h_min -13
_diffrn_reflns_limit_k_max 29
_diffrn_reflns_limit_k_min -29
_diffrn_reflns_limit_l_max 17
_diffrn_reflns_limit_l_min -17
_diffrn_reflns_number 34298
_diffrn_reflns_theta_full 25.00
_diffrn_reflns_theta_max 25.00
_diffrn_reflns_theta_min 1.93
_exptl_absorpt_coefficient_mu 20.722
_exptl_crystal_density_diffrn 3.496
_exptl_crystal_density_method 'not measured'
_exptl_crystal_F_000 3408
_refine_diff_density_max 2.040
_refine_diff_density_min -0.982
_refine_diff_density_rms 0.227
_refine_ls_extinction_method none
_refine_ls_goodness_of_fit_ref 0.944
_refine_ls_hydrogen_treatment mixed
_refine_ls_matrix_type full
_refine_ls_number_parameters 244
_refine_ls_number_reflns 6651
_refine_ls_number_restraints 6
_refine_ls_restrained_S_all 0.944
_refine_ls_R_factor_all 0.0762
_refine_ls_R_factor_gt 0.0354
_refine_ls_shift/su_max 6.184
_refine_ls_shift/su_mean 0.025
_refine_ls_structure_factor_coef Fsqd
_refine_ls_weighting_details 'calc w=1/[\s^2^(Fo^2^)+(0.0261P)^2^+0.0000P] where P=(Fo^2^+2Fc^2^)/3'
_refine_ls_weighting_scheme calc
_refine_ls_wR_factor_gt 0.0622
_refine_ls_wR_factor_ref 0.0730
_reflns_number_gt 4142
_reflns_number_total 6651
_reflns_threshold_expression >2sigma(I)
_cod_data_source_file ic020455k_2.cif
_cod_data_source_block bt311
_cod_original_cell_volume 3774(4)
_cod_database_code 4319068

loop_
_symmetry_equiv_pos_as_xyz
'x, y, z'
'-x, y+1/2, -z+1/2'
'-x, -y, -z'
'x, -y-1/2, z-1/2'

loop_
_atom_site_label
_atom_site_type_symbol
_atom_site_fract_x
_atom_site_fract_y
_atom_site_fract_z
_atom_site_U_iso_or_equiv
_atom_site_adp_type
_atom_site_occupancy
_atom_site_symmetry_multiplicity
_atom_site_calc_flag
_atom_site_refinement_flags
_atom_site_disorder_assembly
_atom_site_disorder_group
Pb1 Pb 0.00828(4) 0.096199(18) 1.01120(3) 0.02587(12) Uani 1 1 d . . .
Pb2 Pb 0.28806(4) 0.000900(18) 0.89228(3) 0.02726(12) Uani 1 1 d . . .
Pb3 Pb 0.56842(4) -0.092229(18) 0.77501(3) 0.02898(12) Uani 1 1 d . . .
I4 I 0.35849(7) 0.00409(3) 0.70357(6) 0.0384(2) Uani 1 1 d . . .
I5 I 0.09458(6) 0.10063(3) 0.81931(6) 0.03214(19) Uani 1 1 d . . .
I6 I 0.21722(6) 0.18111(3) 1.11657(6) 0.03258(18) Uani 1 1 d . . .
I7 I 0.50407(6) 0.09034(3) 1.01033(5) 0.02954(19) Uani 1 1 d . . .
I8 I 0.36651(7) -0.17558(3) 0.68001(6) 0.0429(2) Uani 1 1 d . . .
I9 I -0.18675(6) 0.18278(3) 0.91718(6) 0.03364(19) Uani 1 1 d . . .
I10 I -0.06966(7) 0.08372(3) 1.20554(5) 0.0328(2) Uani 1 1 d . . .
I11 I 0.21463(6) -0.00556(3) 1.10118(5) 0.02718(18) Uani 1 1 d . . .
I12 I 0.65623(8) -0.09082(4) 0.59906(6) 0.0497(2) Uani 1 1 d . . .
N1 N 0.4717(9) 0.2076(4) 0.8606(7) 0.055(3) Uani 1 1 d D . .
N2 N 0.9350(8) 0.2192(4) 1.2945(8) 0.051(3) Uani 1 1 d . . .
H2C H 0.8859 0.2352 1.3257 0.061 Uiso 1 1 calc R . .
H2D H 0.9043 0.1851 1.2766 0.061 Uiso 1 1 calc R . .
N3 N 0.1766(11) -0.0312(6) 1.3570(9) 0.076(4) Uani 1 1 d . B .
H3A H 0.1871 0.0008 1.3290 0.092 Uiso 1 1 calc R . .
H3B H 0.1265 -0.0531 1.3066 0.092 Uiso 1 1 calc R . .
C1 C 0.4498(13) 0.2548(5) 0.9979(10) 0.057(4) Uani 1 1 d . . .
H1A H 0.3891 0.2721 1.0229 0.086 Uiso 1 1 calc R A .
H1B H 0.5123 0.2813 0.9944 0.086 Uiso 1 1 calc R . .
H1C H 0.4932 0.2256 1.0429 0.086 Uiso 1 1 calc R . .
C2 C 0.3786(12) 0.2318(6) 0.8931(11) 0.075(5) Uani 1 1 d . A .
H2A H 0.3154 0.2049 0.8956 0.090 Uiso 1 1 calc R . .
H2B H 0.3339 0.2609 0.8469 0.090 Uiso 1 1 calc R . .
C5 C 0.7808(14) 0.2573(7) 1.1351(11) 0.091(6) Uani 1 1 d . . .
H5A H 0.7725 0.2780 1.0751 0.136 Uiso 1 1 calc R . .
H5B H 0.7367 0.2761 1.1732 0.136 Uiso 1 1 calc R . .
H5C H 0.7431 0.2217 1.1159 0.136 Uiso 1 1 calc R . .
C6 C 0.9228(14) 0.2513(6) 1.1998(10) 0.062(4) Uani 1 1 d . . .
H6A H 0.9678 0.2323 1.1617 0.074 Uiso 1 1 calc R . .
H6B H 0.9618 0.2871 1.2183 0.074 Uiso 1 1 calc R . .
C7 C 1.0631(11) 0.2159(6) 1.3629(10) 0.058(4) Uani 1 1 d . . .
H7A H 1.0965 0.2524 1.3839 0.069 Uiso 1 1 calc R . .
H7B H 1.1169 0.1987 1.3301 0.069 Uiso 1 1 calc R . .
C8 C 1.0676(12) 0.1832(6) 1.4538(10) 0.070(4) Uani 1 1 d . . .
H8A H 1.1550 0.1820 1.5016 0.105 Uiso 1 1 calc R . .
H8B H 1.0380 0.1466 1.4331 0.105 Uiso 1 1 calc R . .
H8C H 1.0127 0.1999 1.4852 0.105 Uiso 1 1 calc R . .
C9 C 0.3083(19) -0.0582(9) 1.4077(14) 0.133(8) Uani 1 1 d D . .
H1D H 0.5224 0.1836 0.9074 0.160 Uiso 0.71 1 d P A 1
H1E H 0.5267 0.2322 0.8505 0.160 Uiso 0.71 1 d P A 1
H9A H 0.3070 -0.0813 1.4660 0.160 Uiso 0.71 1 d P A 1
H9B H 0.3727 -0.0300 1.4473 0.160 Uiso 0.71 1 d P A 1
C3 C 0.3843(14) 0.1793(8) 0.7620(12) 0.053(6) Uiso 0.71(2) 1 d PD A 1
H3C H 0.3320 0.1511 0.7769 0.063 Uiso 0.71(2) 1 calc PR A 1
H3D H 0.3273 0.2058 0.7160 0.063 Uiso 0.71(2) 1 calc PR A 1
C4 C 0.4732(18) 0.1553(9) 0.7169(16) 0.089(9) Uiso 0.71(2) 1 d PD A 1
H4A H 0.4241 0.1374 0.6542 0.134 Uiso 0.71(2) 1 calc PR A 1
H4B H 0.5284 0.1291 0.7632 0.134 Uiso 0.71(2) 1 calc PR A 1
H4C H 0.5252 0.1837 0.7037 0.134 Uiso 0.71(2) 1 calc PR A 1
C10 C 0.367(3) -0.0908(14) 1.348(2) 0.101(12) Uiso 0.50 1 d PD B 1
H10A H 0.4479 -0.1058 1.3920 0.151 Uiso 0.50 1 calc PR B 1
H10B H 0.3822 -0.0678 1.2977 0.151 Uiso 0.50 1 calc PR B 1
H10C H 0.3097 -0.1201 1.3144 0.151 Uiso 0.50 1 calc PR B 1
H1F H 0.4897 0.1746 0.8900 0.121 Uiso 0.29 1 d P A 2
H1G H 0.5472 0.2265 0.8915 0.121 Uiso 0.29 1 d P A 2
H9C H 0.3347 -0.0570 1.4858 0.121 Uiso 0.29 1 d P A 2
H9D H 0.3797 -0.0402 1.3990 0.121 Uiso 0.29 1 d P A 2
C3' C 0.454(3) 0.1992(17) 0.7498(17) 0.050(15) Uiso 0.29(2) 1 d PD A 2
H3'A H 0.4386 0.2343 0.7153 0.060 Uiso 0.29(2) 1 calc PR A 2
H3'B H 0.5323 0.1837 0.7451 0.060 Uiso 0.29(2) 1 calc PR A 2
C4' C 0.344(4) 0.1624(17) 0.699(4) 0.061(16) Uiso 0.29(2) 1 d PD A 2
H4'A H 0.3368 0.1572 0.6295 0.092 Uiso 0.29(2) 1 calc PR A 2
H4'B H 0.2659 0.1783 0.7011 0.092 Uiso 0.29(2) 1 calc PR A 2
H4'C H 0.3590 0.1277 0.7333 0.092 Uiso 0.29(2) 1 calc PR A 2
C10' C 0.293(3) -0.1157(8) 1.375(2) 0.090(11) Uiso 0.50 1 d PD B 2
H10D H 0.3736 -0.1347 1.4064 0.135 Uiso 0.50 1 calc PR B 2
H10E H 0.2691 -0.1174 1.3022 0.135 Uiso 0.50 1 calc PR B 2
H10F H 0.2270 -0.1326 1.3941 0.135 Uiso 0.50 1 calc PR B 2
C11 C 0.1133(14) -0.0214(6) 1.4263(10) 0.075(5) Uani 1 1 d . . .
H11A H 0.0369 0.0005 1.3923 0.090 Uiso 1 1 calc R B .
H11B H 0.1704 0.0002 1.4820 0.090 Uiso 1 1 calc R . .
C12 C 0.0739(15) -0.0697(6) 1.4686(11) 0.086(5) Uani 1 1 d . B .
H12A H 0.0319 -0.0585 1.5145 0.129 Uiso 1 1 calc R . .
H12B H 0.1489 -0.0913 1.5047 0.129 Uiso 1 1 calc R . .
H12C H 0.0150 -0.0911 1.4146 0.129 Uiso 1 1 calc R . .
O O 0.5782 0.0957 0.7940 0.00(18) Uiso 0.010(17) 1 d P C 3

loop_
_atom_site_aniso_label
_atom_site_aniso_U_11
_atom_site_aniso_U_22
_atom_site_aniso_U_33
_atom_site_aniso_U_23
_atom_site_aniso_U_13
_atom_site_aniso_U_12
Pb1 0.0247(2) 0.0212(3) 0.0297(2) 0.0001(2) 0.00721(19) 0.00012(19)
Pb2 0.0263(2) 0.0254(3) 0.0291(2) -0.0015(2) 0.00872(18) 0.00084(19)
Pb3 0.0275(2) 0.0259(3) 0.0319(3) -0.0054(2) 0.00865(19) -0.00372(19)
I4 0.0458(5) 0.0388(6) 0.0316(4) 0.0042(4) 0.0152(4) 0.0083(4)
I5 0.0316(4) 0.0287(5) 0.0369(4) 0.0030(4) 0.0132(3) 0.0039(3)
I6 0.0279(4) 0.0261(5) 0.0388(4) -0.0034(4) 0.0059(3) -0.0035(3)
I7 0.0304(4) 0.0221(5) 0.0351(4) 0.0016(4) 0.0105(3) 0.0007(3)
I8 0.0352(4) 0.0355(5) 0.0603(6) -0.0194(4) 0.0198(4) -0.0137(4)
I9 0.0311(4) 0.0294(5) 0.0406(5) 0.0096(4) 0.0131(3) 0.0083(3)
I10 0.0364(4) 0.0303(5) 0.0309(4) -0.0061(4) 0.0109(3) -0.0076(3)
I11 0.0260(4) 0.0226(4) 0.0300(4) -0.0017(3) 0.0064(3) -0.0019(3)
I12 0.0532(5) 0.0608(7) 0.0406(5) -0.0077(5) 0.0234(4) -0.0128(5)
N1 0.060(7) 0.064(9) 0.047(7) -0.002(6) 0.024(6) 0.016(6)
N2 0.034(6) 0.046(8) 0.078(8) -0.023(6) 0.029(6) -0.005(5)
N3 0.067(9) 0.105(12) 0.059(9) -0.028(8) 0.025(7) -0.043(8)
C1 0.082(10) 0.032(9) 0.072(11) -0.005(7) 0.045(9) -0.003(7)
C2 0.039(8) 0.085(14) 0.099(13) 0.039(10) 0.023(9) 0.009(8)
C5 0.106(13) 0.106(16) 0.062(11) -0.007(10) 0.033(10) 0.039(11)
C6 0.102(12) 0.041(10) 0.057(10) 0.005(7) 0.046(9) -0.003(8)
C7 0.044(8) 0.063(11) 0.071(10) -0.025(8) 0.027(8) -0.014(7)
C8 0.061(9) 0.075(13) 0.067(11) -0.020(9) 0.015(8) 0.003(8)
C9 0.111(17) 0.16(2) 0.105(17) -0.049(15) 0.006(13) -0.007(15)
C11 0.095(12) 0.068(12) 0.047(9) 0.026(8) 0.008(9) -0.020(9)
C12 0.116(14) 0.069(13) 0.075(12) 0.031(10) 0.038(10) 0.011(10)

loop_
_atom_type_symbol
_atom_type_description
_atom_type_scat_dispersion_real
_atom_type_scat_dispersion_imag
_atom_type_scat_source
C C 0.0033 0.0016 'International Tables Vol C Tables 4.2.6.8 and 6.1.1.4'
H H 0.0000 0.0000 'International Tables Vol C Tables 4.2.6.8 and 6.1.1.4'
N N 0.0061 0.0033 'International Tables Vol C Tables 4.2.6.8 and 6.1.1.4'
I I -0.4742 1.8119 'International Tables Vol C Tables 4.2.6.8 and 6.1.1.4'
Pb Pb -3.3944 10.1111 'International Tables Vol C Tables 4.2.6.8 and 6.1.1.4'
O O 0.0106 0.0060 'International Tables Vol C Tables 4.2.6.8 and 6.1.1.4'

loop_
_geom_angle_atom_site_label_1
_geom_angle_atom_site_label_2
_geom_angle_atom_site_label_3
_geom_angle
_geom_angle_site_symmetry_1
_geom_angle_site_symmetry_3
_geom_angle_publ_flag
I9 Pb1 I6 92.06(5) . . ?
I9 Pb1 I10 94.34(4) . . ?
I6 Pb1 I10 92.14(4) . . ?
I9 Pb1 I5 89.26(4) . . ?
I6 Pb1 I5 89.17(4) . . ?
I10 Pb1 I5 176.12(3) . . ?
I9 Pb1 I11 87.96(5) . 3_557 ?
I6 Pb1 I11 179.98(4) . 3_557 ?
I10 Pb1 I11 87.86(4) . 3_557 ?
I5 Pb1 I11 90.84(4) . 3_557 ?
I9 Pb1 I11 175.88(2) . . ?
I6 Pb1 I11 91.45(5) . . ?
I10 Pb1 I11 87.69(3) . . ?
I5 Pb1 I11 88.62(3) . . ?
I11 Pb1 I11 88.54(5) 3_557 . ?
I4 Pb2 I10 91.75(4) . 3_557 ?
I4 Pb2 I7 91.39(4) . 3_657 ?
I10 Pb2 I7 93.07(5) 3_557 3_657 ?
I4 Pb2 I5 92.93(3) . . ?
I10 Pb2 I5 92.28(5) 3_557 . ?
I7 Pb2 I5 173.02(3) 3_657 . ?
I4 Pb2 I7 93.44(4) . . ?
I10 Pb2 I7 174.69(3) 3_557 . ?
I7 Pb2 I7 87.91(5) 3_657 . ?
I5 Pb2 I7 86.36(5) . . ?
I4 Pb2 I11 178.57(3) . . ?
I10 Pb2 I11 87.95(4) 3_557 . ?
I7 Pb2 I11 87.23(3) 3_657 . ?
I5 Pb2 I11 88.48(3) . . ?
I7 Pb2 I11 86.89(4) . . ?
I8 Pb3 I12 92.82(4) . . ?
I8 Pb3 I6 93.46(5) . 3_657 ?
I12 Pb3 I6 89.94(4) . 3_657 ?
I8 Pb3 I4 91.03(5) . . ?
I12 Pb3 I4 98.37(4) . . ?
I6 Pb3 I4 170.35(3) 3_657 . ?
Pb2 I4 Pb3 95.16(3) . . ?
Pb2 I5 Pb1 94.08(3) . . ?
Pb1 I6 Pb3 94.28(5) . 3_657 ?
Pb2 I7 Pb2 92.09(5) 3_657 . ?
Pb2 I10 Pb1 95.11(4) 3_557 . ?
Pb1 I11 Pb1 91.46(5) 3_557 . ?
Pb1 I11 Pb2 89.07(4) 3_557 . ?
Pb1 I11 Pb2 88.75(3) . . ?
C2 N1 C3' 123.6(18) . . ?
C2 N1 C3 100.7(10) . . ?
C3' N1 C3 37.1(13) . . ?
C2 N1 H1D 111.7 . . ?
C3' N1 H1D 118.6 . . ?
C3 N1 H1D 112.9 . . ?
C2 N1 H1E 112.7 . . ?
C3' N1 H1E 77.1 . . ?
C3 N1 H1E 113.4 . . ?
H1D N1 H1E 105.5 . . ?
C2 N1 H1F 107.3 . . ?
C3' N1 H1F 106.3 . . ?
C3 N1 H1F 88.8 . . ?
H1D N1 H1F 26.8 . . ?
H1E N1 H1F 128.4 . . ?
C2 N1 H1G 106.5 . . ?
C3' N1 H1G 108.6 . . ?
C3 N1 H1G 145.5 . . ?
H1D N1 H1G 76.1 . . ?
H1E N1 H1G 35.7 . . ?
H1F N1 H1G 102.7 . . ?
C7 N2 C6 112.7(10) . . ?
C7 N2 H2C 109.0 . . ?
C6 N2 H2C 109.0 . . ?
C7 N2 H2D 109.0 . . ?
C6 N2 H2D 109.0 . . ?
H2C N2 H2D 107.8 . . ?
C11 N3 C9 112.1(13) . . ?
C11 N3 H3A 109.2 . . ?
C9 N3 H3A 109.2 . . ?
C11 N3 H3B 109.2 . . ?
C9 N3 H3B 109.2 . . ?
H3A N3 H3B 107.9 . . ?
C2 C1 H1A 109.5 . . ?
C2 C1 H1B 109.5 . . ?
H1A C1 H1B 109.5 . . ?
C2 C1 H1C 109.5 . . ?
H1A C1 H1C 109.5 . . ?
H1B C1 H1C 109.5 . . ?
N1 C2 C1 106.8(10) . . ?
N1 C2 H2A 110.4 . . ?
C1 C2 H2A 110.4 . . ?
N1 C2 H2B 110.4 . . ?
C1 C2 H2B 110.4 . . ?
H2A C2 H2B 108.6 . . ?
C6 C5 H5A 109.5 . . ?
C6 C5 H5B 109.5 . . ?
H5A C5 H5B 109.5 . . ?
C6 C5 H5C 109.5 . . ?
H5A C5 H5C 109.5 . . ?
H5B C5 H5C 109.5 . . ?
N2 C6 C5 109.2(11) . . ?
N2 C6 H6A 109.8 . . ?
C5 C6 H6A 109.8 . . ?
N2 C6 H6B 109.8 . . ?
C5 C6 H6B 109.8 . . ?
H6A C6 H6B 108.3 . . ?
N2 C7 C8 109.6(11) . . ?
N2 C7 H7A 109.8 . . ?
C8 C7 H7A 109.8 . . ?
N2 C7 H7B 109.7 . . ?
C8 C7 H7B 109.8 . . ?
H7A C7 H7B 108.2 . . ?
C7 C8 H8A 109.5 . . ?
C7 C8 H8B 109.5 . . ?
H8A C8 H8B 109.5 . . ?
C7 C8 H8C 109.5 . . ?
H8A C8 H8C 109.5 . . ?
H8B C8 H8C 109.5 . . ?
C10' C9 C10 47.5(17) . . ?
C10' C9 N3 106.4(18) . . ?
C10 C9 N3 120.6(19) . . ?
C10' C9 H9A 71.8 . . ?
C10 C9 H9A 107.8 . . ?
N3 C9 H9A 109.7 . . ?
C10' C9 H9B 144.0 . . ?
C10 C9 H9B 108.7 . . ?
N3 C9 H9B 109.4 . . ?
H9A C9 H9B 98.3 . . ?
C10' C9 H9C 108.7 . . ?
C10 C9 H9C 127.8 . . ?
N3 C9 H9C 110.2 . . ?
H9A C9 H9C 39.0 . . ?
H9B C9 H9C 61.0 . . ?
C10' C9 H9D 114.2 . . ?
C10 C9 H9D 67.6 . . ?
N3 C9 H9D 116.0 . . ?
H9A C9 H9D 128.6 . . ?
H9B C9 H9D 45.3 . . ?
H9C C9 H9D 101.2 . . ?
C4 C3 N1 105.5(14) . . ?
C4 C3 H3C 110.6 . . ?
N1 C3 H3C 110.6 . . ?
C4 C3 H3D 110.6 . . ?
N1 C3 H3D 110.6 . . ?
H3C C3 H3D 108.8 . . ?
C3 C4 H4A 109.5 . . ?
C3 C4 H4B 109.5 . . ?
H4A C4 H4B 109.5 . . ?
C3 C4 H4C 109.5 . . ?
H4A C4 H4C 109.5 . . ?
H4B C4 H4C 109.5 . . ?
C9 C10 H10A 109.5 . . ?
C9 C10 H10B 109.5 . . ?
H10A C10 H10B 109.5 . . ?
C9 C10 H10C 109.5 . . ?
H10A C10 H10C 109.5 . . ?
H10B C10 H10C 109.5 . . ?
C9 C10 H9D 38.4 . . ?
H10A C10 H9D 95.9 . . ?
H10B C10 H9D 81.5 . . ?
H10C C10 H9D 146.0 . . ?
C4' C3' N1 111(3) . . ?
C4' C3' H3'A 109.3 . . ?
N1 C3' H3'A 109.3 . . ?
C4' C3' H3'B 109.3 . . ?
N1 C3' H3'B 109.3 . . ?
H3'A C3' H3'B 108.0 . . ?
C3' C4' H4'A 109.5 . . ?
C3' C4' H4'B 109.5 . . ?
H4'A C4' H4'B 109.5 . . ?
C3' C4' H4'C 109.5 . . ?
H4'A C4' H4'C 109.5 . . ?
H4'B C4' H4'C 109.5 . . ?
C9 C10' H9A 39.4 . . ?
C9 C10' H10D 109.5 . . ?
H9A C10' H10D 94.5 . . ?
C9 C10' H10E 109.5 . . ?
H9A C10' H10E 147.3 . . ?
H10D C10' H10E 109.5 . . ?
C9 C10' H10F 109.5 . . ?
H9A C10' H10F 81.5 . . ?
H10D C10' H10F 109.5 . . ?
H10E C10' H10F 109.5 . . ?
N3 C11 C12 116.2(15) . . ?
N3 C11 H11A 108.2 . . ?
C12 C11 H11A 108.2 . . ?
N3 C11 H11B 108.2 . . ?
C12 C11 H11B 108.2 . . ?
H11A C11 H11B 107.4 . . ?
C11 C12 H12A 109.5 . . ?
C11 C12 H12B 109.5 . . ?
H12A C12 H12B 109.5 . . ?
C11 C12 H12C 109.5 . . ?
H12A C12 H12C 109.5 . . ?
H12B C12 H12C 109.5 . . ?

loop_
_geom_bond_atom_site_label_1
_geom_bond_atom_site_label_2
_geom_bond_distance
_geom_bond_site_symmetry_2
_geom_bond_publ_flag
Pb1 I9 3.0328(14) . ?
Pb1 I6 3.1267(15) . ?
Pb1 I10 3.2287(18) . ?
Pb1 I5 3.2376(18) . ?
Pb1 I11 3.3366(15) 3_557 ?
Pb1 I11 3.3721(16) . ?
Pb2 I4 3.0874(18) . ?
Pb2 I10 3.1653(15) 3_557 ?
Pb2 I7 3.2067(15) 3_657 ?
Pb2 I5 3.2258(16) . ?
Pb2 I7 3.2910(15) . ?
Pb2 I11 3.3913(19) . ?
Pb3 I8 3.0241(15) . ?
Pb3 I12 3.0274(17) . ?
Pb3 I6 3.2388(15) 3_657 ?
Pb3 I4 3.2690(16) . ?
I6 Pb3 3.2388(15) 3_657 ?
I7 Pb2 3.2067(15) 3_657 ?
I10 Pb2 3.1653(15) 3_557 ?
I11 Pb1 3.3366(15) 3_557 ?
N1 C2 1.427(15) . ?
N1 C3' 1.547(18) . ?
N1 C3 1.575(14) . ?
N1 H1D 0.9288 . ?
N1 H1E 0.9193 . ?
N1 H1F 0.9124 . ?
N1 H1G 0.9351 . ?
N2 C7 1.431(14) . ?
N2 C6 1.541(15) . ?
N2 H2C 0.9200 . ?
N2 H2D 0.9200 . ?
N3 C11 1.438(17) . ?
N3 C9 1.56(2) . ?
N3 H3A 0.9200 . ?
N3 H3B 0.9200 . ?
C1 C2 1.541(18) . ?
C1 H1A 0.9800 . ?
C1 H1B 0.9800 . ?
C1 H1C 0.9800 . ?
C2 H2A 0.9900 . ?
C2 H2B 0.9900 . ?
C5 C6 1.546(17) . ?
C5 H5A 0.9800 . ?
C5 H5B 0.9800 . ?
C5 H5C 0.9800 . ?
C6 H6A 0.9900 . ?
C6 H6B 0.9900 . ?
C7 C8 1.526(18) . ?
C7 H7A 0.9900 . ?
C7 H7B 0.9900 . ?
C8 H8A 0.9800 . ?
C8 H8B 0.9800 . ?
C8 H8C 0.9800 . ?
C9 C10' 1.499(2) . ?
C9 C10 1.499(2) . ?
C9 H9A 1.0217 . ?
C9 H9B 1.0252 . ?
C9 H9C 1.0551 . ?
C9 H9D 0.9688 . ?
C3 C4 1.500(2) . ?
C3 H3C 0.9900 . ?
C3 H3D 0.9900 . ?
C4 H4A 0.9800 . ?
C4 H4B 0.9800 . ?
C4 H4C 0.9800 . ?
C10 H10A 0.9800 . ?
C10 H10B 0.9800 . ?
C10 H10C 0.9800 . ?
C10 H9D 1.4423 . ?
C3' C4' 1.500(2) . ?
C3' H3'A 0.9900 . ?
C3' H3'B 0.9900 . ?
C4' H4'A 0.9800 . ?
C4' H4'B 0.9800 . ?
C4' H4'C 0.9800 . ?
C10' H9A 1.5280 . ?
C10' H10D 0.9800 . ?
C10' H10E 0.9800 . ?
C10' H10F 0.9800 . ?
C11 C12 1.485(18) . ?
C11 H11A 0.9900 . ?
C11 H11B 0.9900 . ?
C12 H12A 0.9800 . ?
C12 H12B 0.9800 . ?
C12 H12C 0.9800 . ?
